data_4003574
loop_
_publ_author_name
'Fukuda, Masayuki'
'Yamada, Ikuya'
'Murata, Hidenobu'
'Hojo, Hajime'
'Hernandez, Olivier J.'
'Ritter, Clemens'
'Tanaka, Katsuhisa'
'Fujita, Koji'

_publ_section_title
;
 Perovskite-Type CuNbO3 Exhibiting Unusual Noncollinear Ferrielectric to
 Collinear Ferroelectric Dipole Order Transition
;
_journal_name_full 'Chemistry of Materials'
_journal_paper_doi 10.1021/acs.chemmater.0c00444
_journal_year 2020
_chemical_formula_moiety 'Cu Nb O3'
_chemical_formula_sum 'Cu Nb O3'
_chemical_formula_weight 204.45
_space_group_IT_number 7
_space_group_name_Hall 'P -2yc'
_space_group_name_H-M_alt 'P 1 c 1'
_symmetry_cell_setting monoclinic
_symmetry_space_group_name_Hall 'P -2yc'
_symmetry_space_group_name_H-M 'P 1 c 1'
_cell_angle_alpha 90.0000
_cell_angle_beta 94.6924(6)
_cell_angle_gamma 90.0000
_cell_formula_units_Z 4
_cell_length_a 5.54535(4)
_cell_length_b 5.21029(3)
_cell_length_c 7.67491(6)
_cell_measurement_temperature 300
_cell_volume 221.007(3)
_computing_structure_refinement FULLPROF
_diffrn_ambient_temperature 300
_diffrn_measurement_device_type Neutron
_diffrn_radiation_type 'Constant Wavelength Neutron Diffraction'
_diffrn_radiation_wavelength 1.59400
_diffrn_source 'nuclear reactor'
_exptl_crystal_description prism
_pd_char_colour black
_pd_instr_location ' ?'
_pd_meas_2theta_range_inc 0.050018
_pd_meas_2theta_range_max 159.95000
_pd_meas_2theta_range_min 0.00000
_pd_meas_number_of_points 3200
_pd_proc_2theta_range_inc 0.050018
_pd_proc_2theta_range_max 159.9765
_pd_proc_2theta_range_min 0.0265
_pd_proc_ls_pref_orient_corr ' ?'
_pd_proc_ls_prof_R_factor 2.6002
_pd_proc_ls_prof_wR_expected 2.5392
_pd_proc_ls_prof_wR_factor 3.2295
_pd_proc_number_of_points 3007
_pd_proc_wavelength 1.594000
_pd_spec_mounting ' ?'
_refine_ls_goodness_of_fit_all 1.27185
_refine_ls_number_parameters 53
_refine_ls_number_reflns 458
_refine_ls_number_restraints 0
_refine_ls_R_I_factor 3.6644
_cod_data_source_file cm0c00444_si_002.cif
_cod_data_source_block CuNbO3
_cod_depositor_comments
;
The following automatic conversions were performed:

data item '_symmetry_cell_setting' value 'Monoclinic' was changed to
'monoclinic' in accordance with the
/home/data/users/saulius/crontab/automatic-downloads/rss-feeds/ACS/lib/dictionaries/cif_core.dic
dictionary named 'cif_core.dic' version 2.4.2 last updated on
2011-04-26.

Automatic conversion script
Id: cif_fix_values 7556 2019-12-06 15:28:31Z antanas 
;
_cod_original_sg_symbol_H-M 'P c'
_cod_database_code 4003574
_pd_proc_ls_prof_cr_factor 12.3995
_pd_proc_ls_prof_cwr_factor 10.3372
_pd_proc_ls_prof_cwr_expected 8.1276
_pd_proc_ls_prof_chi2 1.6176
_pd_proc_ls_prof_echi2 1.6229

loop_
_symmetry_equiv_pos_as_xyz
x,y,z
x,-y,z+1/2

loop_
_atom_site_label
_atom_site_fract_x
_atom_site_fract_y
_atom_site_fract_z
_atom_site_U_iso_or_equiv
_atom_site_occupancy
_atom_site_adp_type
_atom_site_type_symbol
Cu1 0.514(4) 0.988(2) 0.226(2) 0.069(5) 1.00000 Uani Cu
Cu2 -0.011(2) 0.4975(18) 0.7350(16) 0.0112(10) 1.00000 Uiso Cu
Nb1 0.00000 0.00000 0.00000 0.0094(13) 1.00000 Uiso Nb
Nb2 0.4830(14) 0.5122(14) 0.4610(8) 0.0145(15) 1.00000 Uiso Nb
O1 0.184(2) 0.6857(17) 0.4326(17) 0.0067(13) 1.00000 Uiso O
O2 0.686(3) 0.1850(20) 0.935(2) 0.014(2) 1.00000 Uiso O
O3 0.290(3) 0.2046(16) 0.5460(18) 0.0049(17) 1.00000 Uiso O
O4 0.795(3) 0.7005(17) 0.0433(18) 0.0022(19) 1.00000 Uiso O
O5 -0.007(3) 0.1187(17) 0.233(2) 0.0067(13) 1.00000 Uiso O
O6 0.491(3) 0.6130(17) 0.733(2) 0.0080(15) 1.00000 Uiso O

loop_
_atom_site_aniso_label
_atom_site_aniso_U_11
_atom_site_aniso_U_22
_atom_site_aniso_U_33
_atom_site_aniso_U_12
_atom_site_aniso_U_13
_atom_site_aniso_U_23
_atom_site_aniso_type_symbol
Cu1 0.085(6) 0.023(3) 0.087(6) -0.029(6) -0.067(4) 0.034(5) O

loop_
_atom_type_symbol
_atom_type_scat_length_neutron
_atom_type_scat_source
Cu 0.77180 V.F._Sears_Neutron_News_3_26_(1992)
Nb 0.70540 V.F._Sears_Neutron_News_3_26_(1992)
O 0.58030 V.F._Sears_Neutron_News_3_26_(1992)

loop_
_geom_angle_atom_site_label_1
_geom_angle_atom_site_label_2
_geom_angle_atom_site_label_3
_geom_angle
_geom_angle_site_symmetry_1
_geom_angle_site_symmetry_3
_geom_angle_publ_flag
Nb1 Cu1 Nb1 116.1(5) 1_565 1_665 ?
Nb1 Cu1 Nb1 172.5(5) 1_565 2_665 ?
Nb1 Cu1 Nb2 104.0(5) 1_565 1_555 ?
Nb1 Cu1 Nb2 101.3(5) 1_565 1_565 ?
Nb1 Cu1 Nb2 71.6(5) 1_565 2_564 ?
Nb1 Cu1 Nb2 69.7(5) 1_565 2_574 ?
Nb1 Cu1 O1 75.0(6) 1_565 1_555 ?
Nb1 Cu1 O2 84.5(7) 1_565 1_564 ?
Nb1 Cu1 O2 141.4(10) 1_565 2_564 ?
Nb1 Cu1 O3 91.5(7) 1_565 1_565 ?
Nb1 Cu1 O4 105.1(8) 1_565 1_555 ?
Nb1 Cu1 O4 138.7(7) 1_565 2_575 ?
Nb1 Cu1 O5 145.3(9) 1_565 1_665 ?
Nb1 Cu1 O6 89.6(5) 1_565 2_564 ?
Nb1 Cu1 O6 86.6(7) 1_565 2_574 ?
Nb1 Cu1 Nb1 71.1(5) 1_665 2_665 ?
Nb1 Cu1 Nb2 114.0(5) 1_665 1_555 ?
Nb1 Cu1 Nb2 110.6(5) 1_665 1_565 ?
Nb1 Cu1 Nb2 72.4(5) 1_665 2_564 ?
Nb1 Cu1 Nb2 70.5(5) 1_665 2_574 ?
Nb1 Cu1 O1 148.2(7) 1_665 1_555 ?
Nb1 Cu1 O1 93.6(6) 1_665 2_574 ?
Nb1 Cu1 O2 94.2(9) 1_665 2_564 ?
Nb1 Cu1 O3 144.3(8) 1_665 1_565 ?
Nb1 Cu1 O3 97.5(9) 1_665 2_564 ?
Nb1 Cu1 O4 91.3(6) 1_665 2_575 ?
Nb1 Cu1 O5 146.7(9) 1_665 1_565 ?
Nb1 Cu1 O6 93.6(6) 1_665 2_564 ?
Nb1 Cu1 O6 92.8(7) 1_665 2_574 ?
Nb1 Cu1 Nb2 73.9(5) 2_665 1_555 ?
Nb1 Cu1 Nb2 73.1(4) 2_665 1_565 ?
Nb1 Cu1 Nb2 114.1(5) 2_665 2_564 ?
Nb1 Cu1 Nb2 112.3(5) 2_665 2_574 ?
Nb1 Cu1 O1 100.2(6) 2_665 1_555 ?
Nb1 Cu1 O1 144.9(6) 2_665 2_574 ?
Nb1 Cu1 O2 101.3(7) 2_665 1_564 ?
Nb1 Cu1 O3 81.1(7) 2_665 1_565 ?
Nb1 Cu1 O3 149.8(9) 2_665 2_564 ?
Nb1 Cu1 O4 82.1(7) 2_665 1_555 ?
Nb1 Cu1 O5 137.1(8) 2_665 1_565 ?
Nb1 Cu1 O6 92.3(5) 2_665 2_564 ?
Nb1 Cu1 O6 90.8(7) 2_665 2_574 ?
Nb2 Cu1 Nb2 109.9(5) 1_555 1_565 ?
Nb2 Cu1 Nb2 73.9(4) 1_555 2_564 ?
Nb2 Cu1 Nb2 173.6(5) 1_555 2_574 ?
Nb2 Cu1 O1 140.3(6) 1_555 2_574 ?
Nb2 Cu1 O2 146.2(8) 1_555 1_564 ?
Nb2 Cu1 O3 77.3(6) 1_555 1_565 ?
Nb2 Cu1 O3 86.6(8) 1_555 2_564 ?
Nb2 Cu1 O4 85.3(7) 1_555 1_555 ?
Nb2 Cu1 O4 90.5(6) 1_555 2_575 ?
Nb2 Cu1 O5 94.2(7) 1_555 1_565 ?
Nb2 Cu1 O5 106.8(8) 1_555 1_665 ?
Nb2 Cu1 O6 141.4(7) 1_555 2_574 ?
Nb2 Cu1 Nb2 172.7(5) 1_565 2_564 ?
Nb2 Cu1 Nb2 71.3(4) 1_565 2_574 ?
Nb2 Cu1 O1 94.9(6) 1_565 1_555 ?
Nb2 Cu1 O1 83.9(5) 1_565 2_574 ?
Nb2 Cu1 O2 100.1(7) 1_565 1_564 ?
Nb2 Cu1 O2 88.7(8) 1_565 2_564 ?
Nb2 Cu1 O3 136.3(8) 1_565 2_564 ?
Nb2 Cu1 O4 145.2(8) 1_565 1_555 ?
Nb2 Cu1 O5 72.8(7) 1_565 1_565 ?
Nb2 Cu1 O5 82.9(8) 1_565 1_665 ?
Nb2 Cu1 O6 144.8(5) 1_565 2_564 ?
Nb2 Cu1 Nb2 104.2(4) 2_564 2_574 ?
Nb2 Cu1 O1 84.7(6) 2_564 1_555 ?
Nb2 Cu1 O1 89.3(5) 2_564 2_574 ?
Nb2 Cu1 O2 78.2(6) 2_564 1_564 ?
Nb2 Cu1 O2 97.8(9) 2_564 2_564 ?
Nb2 Cu1 O3 141.5(7) 2_564 1_565 ?
Nb2 Cu1 O4 149.5(6) 2_564 2_575 ?
Nb2 Cu1 O5 101.0(7) 2_564 1_565 ?
Nb2 Cu1 O5 102.1(8) 2_564 1_665 ?
Nb2 Cu1 O6 143.4(7) 2_564 2_574 ?
Nb2 Cu1 O1 138.1(7) 2_574 1_555 ?
Nb2 Cu1 O2 147.4(9) 2_574 2_564 ?
Nb2 Cu1 O3 101.5(6) 2_574 1_565 ?
Nb2 Cu1 O3 88.4(8) 2_574 2_564 ?
Nb2 Cu1 O4 97.1(7) 2_574 1_555 ?
Nb2 Cu1 O4 93.8(6) 2_574 2_575 ?
Nb2 Cu1 O5 80.1(7) 2_574 1_565 ?
Nb2 Cu1 O5 79.5(7) 2_574 1_665 ?
Nb2 Cu1 O6 143.0(5) 2_574 2_564 ?
O1 Cu1 O1 108.0(7) 1_555 2_574 ?
O1 Cu1 O2 156.6(10) 1_555 1_564 ?
O1 Cu1 O2 67.0(9) 1_555 2_564 ?
O1 Cu1 O3 57.2(6) 1_555 1_565 ?
O1 Cu1 O3 74.5(9) 1_555 2_564 ?
O1 Cu1 O4 113.5(9) 1_555 1_555 ?
O1 Cu1 O4 98.3(7) 1_555 2_575 ?
O1 Cu1 O5 58.0(7) 1_555 1_565 ?
O1 Cu1 O5 139.5(10) 1_555 1_665 ?
O1 Cu1 O6 55.5(6) 1_555 2_564 ?
O1 Cu1 O6 118.3(8) 1_555 2_574 ?
O1 Cu1 O2 56.4(7) 2_574 1_564 ?
O1 Cu1 O2 170.8(11) 2_574 2_564 ?
O1 Cu1 O3 96.9(7) 2_574 1_565 ?
O1 Cu1 O3 60.9(8) 2_574 2_564 ?
O1 Cu1 O4 104.5(8) 2_574 1_555 ?
O1 Cu1 O4 118.0(7) 2_574 2_575 ?
O1 Cu1 O5 53.3(7) 2_574 1_565 ?
O1 Cu1 O5 111.9(9) 2_574 1_665 ?
O1 Cu1 O6 120.7(6) 2_574 2_564 ?
O1 Cu1 O6 57.7(7) 2_574 2_574 ?
O2 Cu1 O2 130.8(12) 1_564 2_564 ?
O2 Cu1 O3 135.9(10) 1_564 1_565 ?
O2 Cu1 O3 82.2(10) 1_564 2_564 ?
O2 Cu1 O4 60.9(8) 1_564 1_555 ?
O2 Cu1 O4 104.6(9) 1_564 2_575 ?
O2 Cu1 O5 109.7(11) 1_564 1_565 ?
O2 Cu1 O5 60.9(9) 1_564 1_665 ?
O2 Cu1 O6 114.3(8) 1_564 2_564 ?
O2 Cu1 O6 70.7(9) 1_564 2_574 ?
O2 Cu1 O3 73.9(9) 2_564 1_565 ?
O2 Cu1 O3 122.8(13) 2_564 2_564 ?
O2 Cu1 O4 84.7(11) 2_564 1_555 ?
O2 Cu1 O4 56.9(8) 2_564 2_575 ?
O2 Cu1 O5 119.1(12) 2_564 1_565 ?
O2 Cu1 O5 72.5(10) 2_564 1_665 ?
O2 Cu1 O6 63.6(8) 2_564 2_564 ?
O2 Cu1 O6 116.9(10) 2_564 2_574 ?
O3 Cu1 O3 117.4(10) 1_565 2_564 ?
O3 Cu1 O4 158.5(10) 1_565 1_555 ?
O3 Cu1 O4 53.8(7) 1_565 2_575 ?
O3 Cu1 O5 56.1(8) 1_565 1_565 ?
O3 Cu1 O5 110.5(10) 1_565 1_665 ?
O3 Cu1 O6 109.6(7) 1_565 2_564 ?
O3 Cu1 O6 65.2(8) 1_565 2_574 ?
O3 Cu1 O4 73.5(10) 2_564 1_555 ?
O3 Cu1 O4 171.2(11) 2_564 2_575 ?
O3 Cu1 O5 65.6(10) 2_564 1_565 ?
O3 Cu1 O5 132.1(13) 2_564 1_665 ?
O3 Cu1 O6 59.9(8) 2_564 2_564 ?
O3 Cu1 O6 118.2(10) 2_564 2_574 ?
O4 Cu1 O4 114.6(8) 1_555 2_575 ?
O4 Cu1 O5 139.0(11) 1_555 1_565 ?
O4 Cu1 O5 62.5(8) 1_555 1_665 ?
O4 Cu1 O6 58.0(7) 1_555 2_564 ?
O4 Cu1 O6 128.2(10) 1_555 2_574 ?
O4 Cu1 O5 106.4(9) 2_575 1_565 ?
O4 Cu1 O5 56.7(8) 2_575 1_665 ?
O4 Cu1 O6 120.6(6) 2_575 2_564 ?
O4 Cu1 O6 60.3(7) 2_575 2_574 ?
O5 Cu1 O5 152.3(12) 1_565 1_665 ?
O5 Cu1 O6 100.8(8) 1_565 2_564 ?
O5 Cu1 O6 73.1(9) 1_565 2_574 ?
O5 Cu1 O6 106.8(8) 1_665 2_564 ?
O5 Cu1 O6 79.2(10) 1_665 2_574 ?
O6 Cu1 O6 173.5(7) 2_564 2_574 ?
Nb1 Cu2 Nb1 104.2(3) 1_556 1_566 ?
Nb1 Cu2 Nb1 72.9(3) 1_556 2_555 ?
Nb1 Cu2 Nb1 176.0(3) 1_556 2_565 ?
Nb1 Cu2 Nb2 112.1(3) 1_556 1_455 ?
Nb1 Cu2 Nb2 69.5(3) 1_556 2_465 ?
Nb1 Cu2 Nb2 70.9(3) 1_556 2_565 ?
Nb1 Cu2 O1 142.6(6) 1_556 1_555 ?
Nb1 Cu2 O2 146.5(6) 1_556 2_464 ?
Nb1 Cu2 O3 84.7(6) 1_556 1_555 ?
Nb1 Cu2 O3 86.5(4) 1_556 2_565 ?
Nb1 Cu2 O4 76.8(5) 1_556 1_456 ?
Nb1 Cu2 O4 91.7(7) 1_556 2_465 ?
Nb1 Cu2 O5 142.4(6) 1_556 2_565 ?
Nb1 Cu2 O6 98.0(6) 1_556 1_455 ?
Nb1 Cu2 O6 101.6(6) 1_556 1_555 ?
Nb1 Cu2 Nb1 176.4(3) 1_566 2_555 ?
Nb1 Cu2 Nb1 72.4(3) 1_566 2_565 ?
Nb1 Cu2 Nb2 109.8(3) 1_566 1_455 ?
Nb1 Cu2 Nb2 71.0(3) 1_566 2_465 ?
Nb1 Cu2 Nb2 72.6(3) 1_566 2_565 ?
Nb1 Cu2 O1 104.0(6) 1_566 1_555 ?
Nb1 Cu2 O1 86.0(6) 1_566 2_565 ?
Nb1 Cu2 O2 95.9(5) 1_566 1_455 ?
Nb1 Cu2 O2 90.9(5) 1_566 2_464 ?
Nb1 Cu2 O3 141.1(6) 1_566 1_555 ?
Nb1 Cu2 O4 145.9(7) 1_566 2_465 ?
Nb1 Cu2 O5 142.5(4) 1_566 2_555 ?
Nb1 Cu2 O6 78.7(6) 1_566 1_455 ?
Nb1 Cu2 O6 82.4(6) 1_566 1_555 ?
Nb1 Cu2 Nb1 110.4(3) 2_555 2_565 ?
Nb1 Cu2 Nb2 73.5(3) 2_555 1_455 ?
Nb1 Cu2 Nb2 109.4(4) 2_555 2_465 ?
Nb1 Cu2 Nb2 104.3(4) 2_555 2_565 ?
Nb1 Cu2 O1 77.8(5) 2_555 1_555 ?
Nb1 Cu2 O1 90.4(6) 2_555 2_565 ?
Nb1 Cu2 O2 83.1(6) 2_555 1_455 ?
Nb1 Cu2 O2 92.7(5) 2_555 2_464 ?
Nb1 Cu2 O3 142.2(5) 2_555 2_565 ?
Nb1 Cu2 O4 142.7(6) 2_555 1_456 ?
Nb1 Cu2 O5 144.6(6) 2_555 2_565 ?
Nb1 Cu2 O6 103.7(6) 2_555 1_455 ?
Nb1 Cu2 O6 96.1(6) 2_555 1_555 ?
Nb1 Cu2 Nb2 71.4(3) 2_565 1_455 ?
Nb1 Cu2 Nb2 110.8(4) 2_565 2_465 ?
Nb1 Cu2 Nb2 105.8(4) 2_565 2_565 ?
Nb1 Cu2 O1 141.0(7) 2_565 2_565 ?
Nb1 Cu2 O2 143.9(6) 2_565 1_455 ?
Nb1 Cu2 O3 96.7(5) 2_565 1_555 ?
Nb1 Cu2 O3 89.5(5) 2_565 2_565 ?
Nb1 Cu2 O4 100.9(6) 2_565 1_456 ?
Nb1 Cu2 O4 92.3(6) 2_565 2_465 ?
Nb1 Cu2 O5 145.0(4) 2_565 2_555 ?
Nb1 Cu2 O6 83.4(6) 2_565 1_455 ?
Nb1 Cu2 O6 76.1(6) 2_565 1_555 ?
Nb2 Cu2 Nb2 68.9(4) 1_455 2_465 ?
Nb2 Cu2 Nb2 175.1(5) 1_455 2_565 ?
Nb2 Cu2 O1 80.4(5) 1_455 1_555 ?
Nb2 Cu2 O1 147.6(8) 1_455 2_565 ?
Nb2 Cu2 O2 81.5(6) 1_455 1_455 ?
Nb2 Cu2 O3 101.1(7) 1_455 1_555 ?
Nb2 Cu2 O3 144.3(6) 1_455 2_565 ?
Nb2 Cu2 O4 99.0(6) 1_455 1_456 ?
Nb2 Cu2 O5 91.5(5) 1_455 2_555 ?
Nb2 Cu2 O5 88.9(7) 1_455 2_565 ?
Nb2 Cu2 O6 139.2(8) 1_455 1_555 ?
Nb2 Cu2 Nb2 115.9(5) 2_465 2_565 ?
Nb2 Cu2 O1 144.1(7) 2_465 1_555 ?
Nb2 Cu2 O1 91.3(7) 2_465 2_565 ?
Nb2 Cu2 O2 88.2(6) 2_465 2_464 ?
Nb2 Cu2 O3 144.6(8) 2_465 1_555 ?
Nb2 Cu2 O3 91.6(6) 2_465 2_565 ?
Nb2 Cu2 O4 87.2(7) 2_465 2_465 ?
Nb2 Cu2 O5 89.7(5) 2_465 2_555 ?
Nb2 Cu2 O5 91.6(7) 2_465 2_565 ?
Nb2 Cu2 O6 148.1(8) 2_465 1_555 ?
Nb2 Cu2 O1 94.9(6) 2_565 1_555 ?
Nb2 Cu2 O2 102.7(7) 2_565 1_455 ?
Nb2 Cu2 O2 142.6(7) 2_565 2_464 ?
Nb2 Cu2 O3 75.0(6) 2_565 1_555 ?
Nb2 Cu2 O4 85.4(6) 2_565 1_456 ?
Nb2 Cu2 O4 141.5(9) 2_565 2_465 ?
Nb2 Cu2 O5 88.9(5) 2_565 2_555 ?
Nb2 Cu2 O5 90.6(7) 2_565 2_565 ?
Nb2 Cu2 O6 145.1(8) 2_565 1_455 ?
O1 Cu2 O1 124.3(9) 1_555 2_565 ?
O1 Cu2 O2 156.7(9) 1_555 1_455 ?
O1 Cu2 O2 56.0(6) 1_555 2_464 ?
O1 Cu2 O3 58.0(6) 1_555 1_555 ?
O1 Cu2 O3 103.5(7) 1_555 2_565 ?
O1 Cu2 O4 138.1(9) 1_555 1_456 ?
O1 Cu2 O4 78.2(8) 1_555 2_465 ?
O1 Cu2 O5 109.9(6) 1_555 2_555 ?
O1 Cu2 O5 68.9(8) 1_555 2_565 ?
O1 Cu2 O6 111.3(9) 1_555 1_455 ?
O1 Cu2 O6 58.7(7) 1_555 1_555 ?
O1 Cu2 O2 68.5(8) 2_565 1_455 ?
O1 Cu2 O2 176.9(10) 2_565 2_464 ?
O1 Cu2 O3 79.9(8) 2_565 1_555 ?
O1 Cu2 O3 57.1(6) 2_565 2_565 ?
O1 Cu2 O4 76.7(8) 2_565 1_456 ?
O1 Cu2 O4 121.4(11) 2_565 2_465 ?
O1 Cu2 O5 61.9(6) 2_565 2_555 ?
O1 Cu2 O5 118.1(9) 2_565 2_565 ?
O1 Cu2 O6 124.4(10) 2_565 1_455 ?
O1 Cu2 O6 69.0(8) 2_565 1_555 ?
O2 Cu2 O2 112.5(8) 1_455 2_464 ?
O2 Cu2 O3 111.9(9) 1_455 1_555 ?
O2 Cu2 O3 99.7(7) 1_455 2_565 ?
O2 Cu2 O4 59.7(6) 1_455 1_456 ?
O2 Cu2 O4 78.5(9) 1_455 2_465 ?
O2 Cu2 O5 56.0(6) 1_455 2_555 ?
O2 Cu2 O5 125.3(9) 1_455 2_565 ?
O2 Cu2 O6 60.6(7) 1_455 1_455 ?
O2 Cu2 O6 137.5(10) 1_455 1_555 ?
O2 Cu2 O3 102.3(8) 2_464 1_555 ?
O2 Cu2 O3 119.8(8) 2_464 2_565 ?
O2 Cu2 O4 101.1(8) 2_464 1_456 ?
O2 Cu2 O4 61.7(7) 2_464 2_465 ?
O2 Cu2 O5 121.1(6) 2_464 2_555 ?
O2 Cu2 O5 58.9(7) 2_464 2_565 ?
O2 Cu2 O6 55.3(6) 2_464 1_455 ?
O2 Cu2 O6 110.1(9) 2_464 1_555 ?
O3 Cu2 O3 111.1(7) 1_555 2_565 ?
O3 Cu2 O4 156.6(10) 1_555 1_456 ?
O3 Cu2 O4 69.3(9) 1_555 2_465 ?
O3 Cu2 O5 55.9(6) 1_555 2_555 ?
O3 Cu2 O5 122.8(9) 1_555 2_565 ?
O3 Cu2 O6 138.4(10) 1_555 1_455 ?
O3 Cu2 O6 58.7(6) 1_555 1_555 ?
O3 Cu2 O4 54.3(6) 2_565 1_456 ?
O3 Cu2 O4 178.1(10) 2_565 2_465 ?
O3 Cu2 O5 119.0(6) 2_565 2_555 ?
O3 Cu2 O5 61.0(7) 2_565 2_565 ?
O3 Cu2 O6 110.5(9) 2_565 1_455 ?
O3 Cu2 O6 56.7(6) 2_565 1_555 ?
O4 Cu2 O4 124.8(10) 1_456 2_465 ?
O4 Cu2 O5 112.0(7) 1_456 2_555 ?
O4 Cu2 O5 69.2(8) 1_456 2_565 ?
O4 Cu2 O6 59.7(7) 1_456 1_455 ?
O4 Cu2 O6 111.0(9) 1_456 1_555 ?
O4 Cu2 O5 59.5(7) 2_465 2_555 ?
O4 Cu2 O5 120.5(10) 2_465 2_565 ?
O4 Cu2 O6 69.2(8) 2_465 1_455 ?
O4 Cu2 O6 124.3(11) 2_465 1_555 ?
O5 Cu2 O5 178.7(7) 2_555 2_565 ?
O5 Cu2 O6 102.7(7) 2_555 1_455 ?
O5 Cu2 O6 101.8(7) 2_555 1_555 ?
O5 Cu2 O6 78.4(9) 2_565 1_455 ?
O5 Cu2 O6 77.1(9) 2_565 1_555 ?
O6 Cu2 O6 155.5(11) 1_455 1_555 ?
Cu1 Nb1 Cu1 116.1(11) 1_445 1_545 ?
Cu1 Nb1 Cu1 71.1(7) 1_445 2_464 ?
Cu1 Nb1 Cu2 109.3(7) 1_445 1_544 ?
Cu1 Nb1 Cu2 111.3(7) 1_445 1_554 ?
Cu1 Nb1 Cu2 68.4(6) 1_445 2_554 ?
Cu1 Nb1 Cu2 70.5(6) 1_445 2_564 ?
Cu1 Nb1 O1 126.7(11) 1_445 2_564 ?
Cu1 Nb1 O2 54.4(8) 1_445 1_454 ?
Cu1 Nb1 O3 126.2(13) 1_445 2_554 ?
Cu1 Nb1 O4 52.7(7) 1_445 1_445 ?
Cu1 Nb1 O5 55.5(9) 1_445 1_555 ?
Cu1 Nb1 O5 122.9(11) 1_445 2_554 ?
Cu1 Nb1 Cu1 172.8(11) 1_545 2_464 ?
Cu1 Nb1 Cu2 106.7(7) 1_545 1_544 ?
Cu1 Nb1 Cu2 108.6(7) 1_545 1_554 ?
Cu1 Nb1 Cu2 74.6(6) 1_545 2_554 ?
Cu1 Nb1 Cu2 76.6(6) 1_545 2_564 ?
Cu1 Nb1 O1 73.1(7) 1_545 2_564 ?
Cu1 Nb1 O2 148.5(13) 1_545 1_454 ?
Cu1 Nb1 O4 113.0(11) 1_545 1_445 ?
Cu1 Nb1 O5 65.3(10) 1_545 1_555 ?
Cu1 Nb1 O5 117.2(10) 1_545 2_554 ?
Cu1 Nb1 Cu2 69.4(6) 2_464 1_544 ?
Cu1 Nb1 Cu2 67.4(5) 2_464 1_554 ?
Cu1 Nb1 Cu2 109.2(7) 2_464 2_554 ?
Cu1 Nb1 Cu2 107.1(7) 2_464 2_564 ?
Cu1 Nb1 O1 103.1(9) 2_464 2_564 ?
Cu1 Nb1 O3 138.9(12) 2_464 2_554 ?
Cu1 Nb1 O4 70.7(8) 2_464 1_445 ?
Cu1 Nb1 O5 121.3(11) 2_464 1_555 ?
Cu1 Nb1 O5 56.0(8) 2_464 2_554 ?
Cu2 Nb1 Cu2 104.2(4) 1_544 1_554 ?
Cu2 Nb1 Cu2 72.7(5) 1_544 2_554 ?
Cu2 Nb1 Cu2 176.2(6) 1_544 2_564 ?
Cu2 Nb1 O1 117.9(6) 1_544 2_564 ?
Cu2 Nb1 O2 104.7(8) 1_544 1_454 ?
Cu2 Nb1 O3 69.5(7) 1_544 2_554 ?
Cu2 Nb1 O4 59.8(6) 1_544 1_445 ?
Cu2 Nb1 O5 146.7(9) 1_544 1_555 ?
Cu2 Nb1 Cu2 176.2(6) 1_554 2_554 ?
Cu2 Nb1 Cu2 72.7(5) 1_554 2_564 ?
Cu2 Nb1 O2 59.9(7) 1_554 1_454 ?
Cu2 Nb1 O3 121.3(8) 1_554 2_554 ?
Cu2 Nb1 O4 138.1(8) 1_554 1_445 ?
Cu2 Nb1 O5 109.0(9) 1_554 1_555 ?
Cu2 Nb1 O5 68.8(6) 1_554 2_554 ?
Cu2 Nb1 Cu2 110.4(5) 2_554 2_564 ?
Cu2 Nb1 O1 147.7(7) 2_554 2_564 ?
Cu2 Nb1 O2 118.5(8) 2_554 1_454 ?
Cu2 Nb1 O3 60.0(7) 2_554 2_554 ?
Cu2 Nb1 O5 74.1(6) 2_554 1_555 ?
Cu2 Nb1 O5 108.1(8) 2_554 2_554 ?
Cu2 Nb1 O1 60.8(6) 2_564 2_564 ?
Cu2 Nb1 O2 72.0(7) 2_564 1_454 ?
Cu2 Nb1 O3 113.8(8) 2_564 2_554 ?
Cu2 Nb1 O4 121.1(7) 2_564 1_445 ?
Cu2 Nb1 O5 141.4(9) 2_564 2_554 ?
O1 Nb1 O2 89.6(9) 2_564 1_454 ?
O1 Nb1 O3 93.6(8) 2_564 2_554 ?
O1 Nb1 O4 173.7(10) 2_564 1_445 ?
O1 Nb1 O5 91.5(10) 2_564 1_555 ?
O1 Nb1 O5 87.6(8) 2_564 2_554 ?
O2 Nb1 O3 174.2(14) 1_454 2_554 ?
O2 Nb1 O4 85.5(8) 1_454 1_445 ?
O2 Nb1 O5 89.6(11) 1_454 1_555 ?
O2 Nb1 O5 87.3(10) 1_454 2_554 ?
O3 Nb1 O4 90.9(11) 2_554 1_445 ?
O3 Nb1 O5 95.1(11) 2_554 1_555 ?
O3 Nb1 O5 88.0(10) 2_554 2_554 ?
O4 Nb1 O5 92.4(9) 1_445 1_555 ?
O4 Nb1 O5 88.1(10) 1_445 2_554 ?
O5 Nb1 O5 176.9(13) 1_555 2_554 ?
Cu1 Nb2 Cu1 109.9(6) 1_545 1_555 ?
Cu1 Nb2 Cu1 71.3(6) 1_545 2_565 ?
Cu1 Nb2 Cu1 172.7(7) 1_545 2_575 ?
Cu1 Nb2 Cu2 104.2(6) 1_545 1_655 ?
Cu1 Nb2 Cu2 76.4(6) 1_545 2_564 ?
Cu1 Nb2 Cu2 68.1(5) 1_545 2_664 ?
Cu1 Nb2 O1 114.8(9) 1_545 1_555 ?
Cu1 Nb2 O2 123.9(8) 1_545 2_564 ?
Cu1 Nb2 O3 65.1(7) 1_545 1_555 ?
Cu1 Nb2 O4 69.4(7) 1_545 2_565 ?
Cu1 Nb2 O6 137.6(9) 1_545 1_555 ?
Cu1 Nb2 Cu1 173.6(7) 1_555 2_565 ?
Cu1 Nb2 Cu1 73.9(6) 1_555 2_575 ?
Cu1 Nb2 Cu2 107.5(6) 1_555 1_655 ?
Cu1 Nb2 Cu2 77.1(6) 1_555 2_564 ?
Cu1 Nb2 Cu2 68.1(5) 1_555 2_664 ?
Cu1 Nb2 O1 68.7(8) 1_555 1_555 ?
Cu1 Nb2 O3 150.0(9) 1_555 1_555 ?
Cu1 Nb2 O4 121.0(9) 1_555 2_565 ?
Cu1 Nb2 O6 112.0(9) 1_555 1_555 ?
Cu1 Nb2 O6 74.1(7) 1_555 2_564 ?
Cu1 Nb2 Cu1 104.2(5) 2_565 2_575 ?
Cu1 Nb2 Cu2 66.3(5) 2_565 1_655 ?
Cu1 Nb2 Cu2 109.2(7) 2_565 2_564 ?
Cu1 Nb2 Cu2 107.3(7) 2_565 2_664 ?
Cu1 Nb2 O1 116.8(8) 2_565 1_555 ?
Cu1 Nb2 O2 134.2(9) 2_565 2_564 ?
Cu1 Nb2 O4 53.1(7) 2_565 2_565 ?
Cu1 Nb2 O6 66.3(6) 2_565 1_555 ?
Cu1 Nb2 O6 107.3(10) 2_565 2_564 ?
Cu1 Nb2 Cu2 68.5(5) 2_575 1_655 ?
Cu1 Nb2 Cu2 110.8(7) 2_575 2_564 ?
Cu1 Nb2 Cu2 108.7(7) 2_575 2_664 ?
Cu1 Nb2 O1 72.2(7) 2_575 1_555 ?
Cu1 Nb2 O2 54.9(7) 2_575 2_564 ?
Cu1 Nb2 O3 114.9(7) 2_575 1_555 ?
Cu1 Nb2 O4 103.3(8) 2_575 2_565 ?
Cu1 Nb2 O6 147.9(10) 2_575 2_564 ?
Cu2 Nb2 Cu2 174.6(6) 1_655 2_564 ?
Cu2 Nb2 Cu2 68.9(5) 1_655 2_664 ?
Cu2 Nb2 O1 139.7(8) 1_655 1_555 ?
Cu2 Nb2 O2 68.0(7) 1_655 2_564 ?
Cu2 Nb2 O3 102.3(8) 1_655 1_555 ?
Cu2 Nb2 O6 56.6(7) 1_655 1_555 ?
Cu2 Nb2 O6 119.6(10) 1_655 2_564 ?
Cu2 Nb2 Cu2 115.9(6) 2_564 2_664 ?
Cu2 Nb2 O2 116.3(9) 2_564 2_564 ?
Cu2 Nb2 O3 73.1(7) 2_564 1_555 ?
Cu2 Nb2 O4 145.1(10) 2_564 2_565 ?
Cu2 Nb2 O6 119.4(9) 2_564 1_555 ?
Cu2 Nb2 O6 64.0(8) 2_564 2_564 ?
Cu2 Nb2 O1 134.4(9) 2_664 1_555 ?
Cu2 Nb2 O2 57.1(7) 2_664 2_564 ?
Cu2 Nb2 O3 128.2(9) 2_664 1_555 ?
Cu2 Nb2 O4 57.1(7) 2_664 2_565 ?
Cu2 Nb2 O6 123.0(9) 2_664 1_555 ?
Cu2 Nb2 O6 55.7(7) 2_664 2_564 ?
O1 Nb2 O2 96.3(11) 1_555 2_564 ?
O1 Nb2 O3 86.3(8) 1_555 1_555 ?
O1 Nb2 O4 168.3(12) 1_555 2_565 ?
O1 Nb2 O6 86.7(10) 1_555 1_555 ?
O1 Nb2 O6 98.4(11) 1_555 2_564 ?
O2 Nb2 O3 167.4(12) 2_564 1_555 ?
O2 Nb2 O4 89.4(9) 2_564 2_565 ?
O2 Nb2 O6 86.3(10) 2_564 1_555 ?
O2 Nb2 O6 97.3(10) 2_564 2_564 ?
O3 Nb2 O4 86.0(11) 1_555 2_565 ?
O3 Nb2 O6 81.5(8) 1_555 1_555 ?
O3 Nb2 O6 94.4(11) 1_555 2_564 ?
O4 Nb2 O6 83.5(10) 2_565 1_555 ?
O4 Nb2 O6 90.9(11) 2_565 2_564 ?
O6 Nb2 O6 173.2(14) 1_555 2_564 ?
Cu1 O1 Cu1 75.9(7) 1_555 2_575 ?
Cu1 O1 Cu2 156.9(10) 1_555 1_555 ?
Cu1 O1 Cu2 99.5(10) 1_555 2_564 ?
Cu1 O1 Nb1 93.0(9) 1_555 2_565 ?
Cu1 O1 Nb2 75.0(7) 1_555 1_555 ?
Cu1 O1 O2 121.3(11) 1_555 2_464 ?
Cu1 O1 O3 122.5(8) 1_555 1_555 ?
Cu1 O1 O3 62.9(7) 1_555 1_565 ?
Cu1 O1 O4 163.3(10) 1_555 2_465 ?
Cu1 O1 O5 113.4(7) 1_555 1_555 ?
Cu1 O1 O5 61.1(7) 1_555 1_565 ?
Cu1 O1 O5 122.4(10) 1_555 2_565 ?
Cu1 O1 O6 98.8(8) 1_555 1_555 ?
Cu1 O1 O6 65.2(6) 1_555 2_564 ?
Cu1 O1 Cu2 81.0(7) 2_575 1_555 ?
Cu1 O1 Cu2 175.2(10) 2_575 2_564 ?
Cu1 O1 Nb1 70.6(7) 2_575 2_565 ?
Cu1 O1 Nb2 74.4(7) 2_575 1_555 ?
Cu1 O1 O2 111.2(10) 2_575 2_464 ?
Cu1 O1 O2 51.9(6) 2_575 2_564 ?
Cu1 O1 O3 99.6(6) 2_575 1_555 ?
Cu1 O1 O3 115.0(8) 2_575 2_564 ?
Cu1 O1 O4 120.7(8) 2_575 2_465 ?
Cu1 O1 O5 152.4(8) 2_575 1_555 ?
Cu1 O1 O5 96.9(8) 2_575 1_565 ?
Cu1 O1 O5 58.1(7) 2_575 2_565 ?
Cu1 O1 O6 109.3(8) 2_575 2_564 ?
Cu2 O1 Cu2 103.6(9) 1_555 2_564 ?
Cu2 O1 Nb1 80.5(6) 1_555 2_565 ?
Cu2 O1 Nb2 97.5(8) 1_555 1_555 ?
Cu2 O1 O2 68.8(7) 1_555 2_464 ?
Cu2 O1 O2 121.0(9) 1_555 2_564 ?
Cu2 O1 O3 60.0(6) 1_555 1_555 ?
Cu2 O1 O3 99.2(6) 1_555 1_565 ?
Cu2 O1 O3 164.0(9) 1_555 2_564 ?
Cu2 O1 O5 86.7(6) 1_555 1_555 ?
Cu2 O1 O5 124.2(8) 1_555 1_565 ?
Cu2 O1 O6 61.2(7) 1_555 1_555 ?
Cu2 O1 O6 122.7(9) 1_555 2_564 ?
Cu2 O1 Nb1 108.9(7) 2_564 2_565 ?
Cu2 O1 Nb2 105.7(9) 2_564 1_555 ?
Cu2 O1 O2 70.0(8) 2_564 2_464 ?
Cu2 O1 O2 125.1(10) 2_564 2_564 ?
Cu2 O1 O3 83.9(8) 2_564 1_555 ?
Cu2 O1 O3 138.5(8) 2_564 1_565 ?
Cu2 O1 O3 60.4(7) 2_564 2_564 ?
Cu2 O1 O4 64.0(7) 2_564 2_465 ?
Cu2 O1 O5 79.7(7) 2_564 1_565 ?
Cu2 O1 O5 124.8(10) 2_564 2_565 ?
Cu2 O1 O6 144.1(11) 2_564 1_555 ?
Cu2 O1 O6 69.3(8) 2_564 2_564 ?
Nb1 O1 Nb2 144.8(6) 2_565 1_555 ?
Nb1 O1 O2 45.2(6) 2_565 2_464 ?
Nb1 O1 O2 108.6(8) 2_565 2_564 ?
Nb1 O1 O3 140.4(6) 2_565 1_555 ?
Nb1 O1 O3 103.5(7) 2_565 2_564 ?
Nb1 O1 O4 94.5(6) 2_565 2_465 ?
Nb1 O1 O5 131.6(6) 2_565 1_555 ?
Nb1 O1 O5 47.9(5) 2_565 1_565 ?
Nb1 O1 O6 100.7(7) 2_565 1_555 ?
Nb1 O1 O6 156.8(8) 2_565 2_564 ?
Nb2 O1 O2 163.3(11) 1_555 2_464 ?
Nb2 O1 O3 49.6(6) 1_555 1_555 ?
Nb2 O1 O3 105.0(7) 1_555 1_565 ?
Nb2 O1 O3 88.0(7) 1_555 2_564 ?
Nb2 O1 O4 106.3(9) 1_555 2_465 ?
Nb2 O1 O5 82.9(7) 1_555 1_555 ?
Nb2 O1 O5 136.0(8) 1_555 1_565 ?
Nb2 O1 O5 117.8(9) 1_555 2_565 ?
Nb2 O1 O6 50.6(7) 1_555 1_555 ?
O2 O1 O2 152.7(11) 2_464 2_564 ?
O2 O1 O3 113.8(8) 2_464 1_555 ?
O2 O1 O3 87.1(7) 2_464 1_565 ?
O2 O1 O3 102.8(9) 2_464 2_564 ?
O2 O1 O4 57.1(6) 2_464 2_465 ?
O2 O1 O5 86.7(6) 2_464 1_555 ?
O2 O1 O5 60.2(7) 2_464 1_565 ?
O2 O1 O5 58.4(7) 2_464 2_565 ?
O2 O1 O6 123.8(10) 2_464 1_555 ?
O2 O1 O6 139.2(10) 2_464 2_564 ?
O2 O1 O3 91.7(7) 2_564 1_555 ?
O2 O1 O3 66.6(6) 2_564 1_565 ?
O2 O1 O3 72.8(7) 2_564 2_564 ?
O2 O1 O4 147.6(10) 2_564 2_465 ?
O2 O1 O5 117.8(8) 2_564 1_555 ?
O2 O1 O5 97.7(8) 2_564 1_565 ?
O2 O1 O5 110.0(10) 2_564 2_565 ?
O2 O1 O6 59.8(7) 2_564 1_555 ?
O2 O1 O6 60.5(6) 2_564 2_564 ?
O3 O1 O3 137.6(6) 1_555 1_565 ?
O3 O1 O3 115.0(7) 1_555 2_564 ?
O3 O1 O4 56.7(6) 1_555 2_465 ?
O3 O1 O5 53.1(5) 1_555 1_555 ?
O3 O1 O5 163.5(7) 1_555 1_565 ?
O3 O1 O5 99.2(7) 1_555 2_565 ?
O3 O1 O6 60.2(6) 1_555 1_555 ?
O3 O1 O6 62.7(7) 1_555 2_564 ?
O3 O1 O3 93.8(7) 1_565 2_564 ?
O3 O1 O4 130.6(7) 1_565 2_465 ?
O3 O1 O5 169.3(6) 1_565 1_555 ?
O3 O1 O5 58.9(6) 1_565 1_565 ?
O3 O1 O5 59.6(6) 1_565 2_565 ?
O3 O1 O6 77.4(6) 1_565 1_555 ?
O3 O1 O6 124.0(7) 1_565 2_564 ?
O3 O1 O4 124.4(8) 2_564 2_465 ?
O3 O1 O5 79.0(6) 2_564 1_555 ?
O3 O1 O5 56.0(6) 2_564 1_565 ?
O3 O1 O5 145.8(10) 2_564 2_565 ?
O3 O1 O6 131.5(9) 2_564 1_555 ?
O3 O1 O6 54.6(6) 2_564 2_564 ?
O4 O1 O5 51.3(5) 2_465 1_555 ?
O4 O1 O5 114.7(7) 2_465 1_565 ?
O4 O1 O5 72.2(6) 2_465 2_565 ?
O4 O1 O6 94.4(8) 2_465 1_555 ?
O4 O1 O6 104.6(9) 2_465 2_564 ?
O5 O1 O5 110.4(5) 1_555 1_565 ?
O5 O1 O5 123.5(7) 1_555 2_565 ?
O5 O1 O6 113.4(8) 1_555 1_555 ?
O5 O1 O6 57.9(6) 1_555 2_564 ?
O5 O1 O5 90.3(8) 1_565 2_565 ?
O5 O1 O6 136.2(9) 1_565 1_555 ?
O5 O1 O6 110.6(7) 1_565 2_564 ?
O5 O1 O6 67.3(8) 2_565 1_555 ?
O5 O1 O6 157.5(10) 2_565 2_564 ?
O6 O1 O6 91.1(8) 1_555 2_564 ?
Cu1 O2 Cu1 108.2(12) 1_546 2_565 ?
Cu1 O2 Cu2 156.7(10) 1_546 1_655 ?
Cu1 O2 Cu2 78.6(8) 1_546 2_665 ?
Cu1 O2 Nb1 88.3(10) 1_546 1_656 ?
Cu1 O2 Nb2 88.7(8) 1_546 2_565 ?
Cu1 O2 O1 71.7(8) 1_546 2_565 ?
Cu1 O2 O1 120.3(10) 1_546 2_665 ?
Cu1 O2 O4 58.5(7) 1_546 1_546 ?
Cu1 O2 O4 101.4(8) 1_546 1_556 ?
Cu1 O2 O4 164.3(10) 1_546 2_565 ?
Cu1 O2 O5 60.2(9) 1_546 1_656 ?
Cu1 O2 O5 120.1(11) 1_546 2_655 ?
Cu1 O2 O6 85.7(8) 1_546 1_545 ?
Cu1 O2 O6 126.7(9) 1_546 1_555 ?
Cu1 O2 Cu2 95.0(10) 2_565 1_655 ?
Cu1 O2 Cu2 173.2(11) 2_565 2_665 ?
Cu1 O2 Nb1 109.1(12) 2_565 1_656 ?
Cu1 O2 Nb2 101.7(10) 2_565 2_565 ?
Cu1 O2 O1 72.7(10) 2_565 2_565 ?
Cu1 O2 O1 119.9(12) 2_565 2_665 ?
Cu1 O2 O3 68.4(9) 2_565 2_555 ?
Cu1 O2 O4 84.6(10) 2_565 1_546 ?
Cu1 O2 O4 136.7(10) 2_565 1_556 ?
Cu1 O2 O4 56.1(9) 2_565 2_565 ?
Cu1 O2 O5 145.6(13) 2_565 1_656 ?
Cu1 O2 O5 65.5(10) 2_565 2_655 ?
Cu1 O2 O6 77.6(8) 2_565 1_555 ?
Cu1 O2 O6 128.9(12) 2_565 2_565 ?
Cu2 O2 Cu2 78.2(6) 1_655 2_665 ?
Cu2 O2 Nb1 82.7(7) 1_655 1_656 ?
Cu2 O2 Nb2 87.9(8) 1_655 2_565 ?
Cu2 O2 O1 118.3(8) 1_655 2_565 ?
Cu2 O2 O3 163.4(8) 1_655 2_555 ?
Cu2 O2 O4 124.5(7) 1_655 1_546 ?
Cu2 O2 O4 60.3(6) 1_655 1_556 ?
Cu2 O2 O5 99.5(8) 1_655 1_656 ?
Cu2 O2 O5 68.0(6) 1_655 2_655 ?
Cu2 O2 O6 114.8(7) 1_655 1_545 ?
Cu2 O2 O6 58.9(6) 1_655 1_555 ?
Cu2 O2 O6 120.2(9) 1_655 2_565 ?
Cu2 O2 Nb1 71.2(6) 2_665 1_656 ?
Cu2 O2 Nb2 77.4(7) 2_665 2_565 ?
Cu2 O2 O1 109.6(7) 2_665 2_565 ?
Cu2 O2 O1 55.2(6) 2_665 2_665 ?
Cu2 O2 O3 118.3(7) 2_665 2_555 ?
Cu2 O2 O4 99.8(6) 2_665 1_546 ?
Cu2 O2 O4 117.1(7) 2_665 2_565 ?
Cu2 O2 O5 112.0(8) 2_665 2_655 ?
Cu2 O2 O6 152.5(7) 2_665 1_545 ?
Cu2 O2 O6 98.0(7) 2_665 1_555 ?
Cu2 O2 O6 55.6(7) 2_665 2_565 ?
Nb1 O2 Nb2 148.4(7) 1_656 2_565 ?
Nb1 O2 O1 159.0(8) 1_656 2_565 ?
Nb1 O2 O1 45.2(6) 1_656 2_665 ?
Nb1 O2 O3 103.4(8) 1_656 2_555 ?
Nb1 O2 O4 46.6(6) 1_656 1_546 ?
Nb1 O2 O4 102.7(6) 1_656 1_556 ?
Nb1 O2 O4 95.6(7) 1_656 2_565 ?
Nb1 O2 O5 48.1(7) 1_656 2_655 ?
Nb1 O2 O6 86.1(7) 1_656 1_545 ?
Nb1 O2 O6 141.5(8) 1_656 1_555 ?
Nb1 O2 O6 111.1(9) 1_656 2_565 ?
Nb2 O2 O1 112.1(8) 2_565 2_665 ?
Nb2 O2 O3 94.1(7) 2_565 2_555 ?
Nb2 O2 O4 146.6(8) 2_565 1_546 ?
Nb2 O2 O4 47.4(6) 2_565 1_556 ?
Nb2 O2 O4 95.8(8) 2_565 2_565 ?
Nb2 O2 O5 109.7(9) 2_565 1_656 ?
Nb2 O2 O5 150.5(10) 2_565 2_655 ?
Nb2 O2 O6 125.0(7) 2_565 1_545 ?
Nb2 O2 O6 49.7(7) 2_565 2_565 ?
O1 O2 O1 152.7(8) 2_565 2_665 ?
O1 O2 O3 57.0(6) 2_565 2_555 ?
O1 O2 O4 114.4(8) 2_565 1_546 ?
O1 O2 O4 87.9(7) 2_565 1_556 ?
O1 O2 O4 102.1(8) 2_565 2_565 ?
O1 O2 O5 124.7(9) 2_565 1_656 ?
O1 O2 O5 138.2(9) 2_565 2_655 ?
O1 O2 O6 86.1(6) 2_565 1_545 ?
O1 O2 O6 59.4(6) 2_565 1_555 ?
O1 O2 O6 58.6(7) 2_565 2_565 ?
O1 O2 O3 148.3(9) 2_665 2_555 ?
O1 O2 O4 91.7(7) 2_665 1_546 ?
O1 O2 O4 66.3(6) 2_665 1_556 ?
O1 O2 O4 71.9(7) 2_665 2_565 ?
O1 O2 O5 60.1(7) 2_665 1_656 ?
O1 O2 O5 60.5(7) 2_665 2_655 ?
O1 O2 O6 117.7(7) 2_665 1_545 ?
O1 O2 O6 97.8(8) 2_665 1_555 ?
O1 O2 O6 110.8(9) 2_665 2_565 ?
O3 O2 O4 57.4(7) 2_555 1_546 ?
O3 O2 O4 131.3(7) 2_555 1_556 ?
O3 O2 O4 124.6(8) 2_555 2_565 ?
O3 O2 O5 95.2(8) 2_555 1_656 ?
O3 O2 O5 104.3(9) 2_555 2_655 ?
O3 O2 O6 51.2(6) 2_555 1_545 ?
O3 O2 O6 113.9(7) 2_555 1_555 ?
O3 O2 O6 72.5(7) 2_555 2_565 ?
O4 O2 O4 138.5(6) 1_546 1_556 ?
O4 O2 O4 114.3(8) 1_546 2_565 ?
O4 O2 O5 61.5(6) 1_546 1_656 ?
O4 O2 O5 61.6(7) 1_546 2_655 ?
O4 O2 O6 52.7(5) 1_546 1_545 ?
O4 O2 O6 162.2(8) 1_546 1_555 ?
O4 O2 O6 101.0(8) 1_546 2_565 ?
O4 O2 O4 92.7(7) 1_556 2_565 ?
O4 O2 O5 77.0(7) 1_556 1_656 ?
O4 O2 O5 123.6(8) 1_556 2_655 ?
O4 O2 O6 168.8(7) 1_556 1_545 ?
O4 O2 O6 59.3(6) 1_556 1_555 ?
O4 O2 O6 59.9(7) 1_556 2_565 ?
O4 O2 O5 131.1(9) 2_565 1_656 ?
O4 O2 O5 54.8(6) 2_565 2_655 ?
O4 O2 O6 79.4(6) 2_565 1_545 ?
O4 O2 O6 55.6(6) 2_565 1_555 ?
O4 O2 O6 144.7(10) 2_565 2_565 ?
O5 O2 O5 91.5(9) 1_656 2_655 ?
O5 O2 O6 114.1(8) 1_656 1_545 ?
O5 O2 O6 136.3(9) 1_656 1_555 ?
O5 O2 O6 68.0(8) 1_656 2_565 ?
O5 O2 O6 57.7(6) 2_655 1_545 ?
O5 O2 O6 110.5(8) 2_655 1_555 ?
O5 O2 O6 158.4(10) 2_655 2_565 ?
O6 O2 O6 109.5(6) 1_545 1_555 ?
O6 O2 O6 123.7(8) 1_545 2_565 ?
O6 O2 O6 89.7(8) 1_555 2_565 ?
Cu1 O3 Cu1 95.6(11) 1_545 2_565 ?
Cu1 O3 Cu2 158.3(10) 1_545 1_555 ?
Cu1 O3 Cu2 78.5(7) 1_545 2_564 ?
Cu1 O3 Nb1 92.1(9) 1_545 2_555 ?
Cu1 O3 Nb2 77.1(7) 1_545 1_555 ?
Cu1 O3 O1 59.9(6) 1_545 1_545 ?
Cu1 O3 O1 100.1(7) 1_545 1_555 ?
Cu1 O3 O1 161.9(9) 1_545 2_565 ?
Cu1 O3 O4 121.6(11) 1_545 2_465 ?
Cu1 O3 O4 66.0(8) 1_545 2_565 ?
Cu1 O3 O5 60.5(8) 1_545 1_555 ?
Cu1 O3 O5 118.7(10) 1_545 2_555 ?
Cu1 O3 O6 122.1(8) 1_545 1_555 ?
Cu1 O3 Cu2 106.1(11) 2_565 1_555 ?
Cu1 O3 Cu2 173.4(11) 2_565 2_564 ?
Cu1 O3 Nb1 107.6(12) 2_565 2_555 ?
Cu1 O3 Nb2 107.0(10) 2_565 1_555 ?
Cu1 O3 O1 80.9(9) 2_565 1_545 ?
Cu1 O3 O1 141.0(10) 2_565 1_555 ?
Cu1 O3 O1 66.4(9) 2_565 2_565 ?
Cu1 O3 O2 57.9(9) 2_565 2_554 ?
Cu1 O3 O4 129.5(14) 2_565 2_465 ?
Cu1 O3 O4 63.0(10) 2_565 2_565 ?
Cu1 O3 O5 140.7(13) 2_565 1_555 ?
Cu1 O3 O5 73.2(11) 2_565 2_555 ?
Cu1 O3 O6 80.2(8) 2_565 1_555 ?
Cu1 O3 O6 118.0(11) 2_565 2_564 ?
Cu2 O3 Cu2 79.8(7) 1_555 2_564 ?
Cu2 O3 Nb1 82.6(7) 1_555 2_555 ?
Cu2 O3 Nb2 95.1(7) 1_555 1_555 ?
Cu2 O3 O1 124.0(7) 1_555 1_545 ?
Cu2 O3 O1 62.1(6) 1_555 1_555 ?
Cu2 O3 O2 164.0(9) 1_555 2_554 ?
Cu2 O3 O4 123.1(9) 1_555 2_565 ?
Cu2 O3 O5 101.4(8) 1_555 1_555 ?
Cu2 O3 O5 70.1(6) 1_555 2_555 ?
Cu2 O3 O6 62.3(7) 1_555 1_555 ?
Cu2 O3 O6 123.1(9) 1_555 2_564 ?
Cu2 O3 Nb1 75.9(6) 2_564 2_555 ?
Cu2 O3 Nb2 68.9(6) 2_564 1_555 ?
Cu2 O3 O1 98.5(6) 2_564 1_545 ?
Cu2 O3 O1 119.5(7) 2_564 2_565 ?
Cu2 O3 O2 116.3(7) 2_564 2_554 ?
Cu2 O3 O4 57.0(7) 2_564 2_465 ?
Cu2 O3 O4 111.3(8) 2_564 2_565 ?
Cu2 O3 O5 112.2(7) 2_564 2_555 ?
Cu2 O3 O6 100.3(7) 2_564 1_555 ?
Cu2 O3 O6 55.5(6) 2_564 2_564 ?
Nb1 O3 Nb2 144.5(7) 2_555 1_555 ?
Nb1 O3 O1 107.2(6) 2_555 1_555 ?
Nb1 O3 O1 93.2(7) 2_555 2_565 ?
Nb1 O3 O2 100.5(8) 2_555 2_554 ?
Nb1 O3 O4 45.1(7) 2_555 2_465 ?
Nb1 O3 O4 153.8(10) 2_555 2_565 ?
Nb1 O3 O5 48.9(7) 2_555 1_555 ?
Nb1 O3 O6 144.6(8) 2_555 1_555 ?
Nb1 O3 O6 113.6(9) 2_555 2_564 ?
Nb2 O3 O1 136.9(7) 1_555 1_545 ?
Nb2 O3 O1 107.5(8) 1_555 2_565 ?
Nb2 O3 O2 91.4(7) 1_555 2_554 ?
Nb2 O3 O4 113.3(10) 1_555 2_465 ?
Nb2 O3 O4 47.6(7) 1_555 2_565 ?
Nb2 O3 O5 97.8(8) 1_555 1_555 ?
Nb2 O3 O5 164.2(9) 1_555 2_555 ?
Nb2 O3 O6 50.6(6) 1_555 1_555 ?
O1 O3 O1 137.6(6) 1_545 1_555 ?
O1 O3 O1 114.1(7) 1_545 2_565 ?
O1 O3 O2 56.3(6) 1_545 2_554 ?
O1 O3 O4 89.3(7) 1_545 2_465 ?
O1 O3 O4 109.7(8) 1_545 2_565 ?
O1 O3 O5 60.4(6) 1_545 1_555 ?
O1 O3 O5 58.8(6) 1_545 2_555 ?
O1 O3 O6 161.0(7) 1_545 1_555 ?
O1 O3 O6 98.1(7) 1_545 2_564 ?
O1 O3 O1 94.8(7) 1_555 2_565 ?
O1 O3 O2 130.3(7) 1_555 2_554 ?
O1 O3 O4 69.2(7) 1_555 2_465 ?
O1 O3 O4 91.4(8) 1_555 2_565 ?
O1 O3 O5 77.1(6) 1_555 1_555 ?
O1 O3 O5 126.6(8) 1_555 2_555 ?
O1 O3 O6 61.2(6) 1_555 1_555 ?
O1 O3 O6 61.0(6) 1_555 2_564 ?
O1 O3 O2 124.2(8) 2_565 2_554 ?
O1 O3 O4 73.3(7) 2_565 2_465 ?
O1 O3 O4 103.7(9) 2_565 2_565 ?
O1 O3 O5 133.8(9) 2_565 1_555 ?
O1 O3 O5 57.6(6) 2_565 2_555 ?
O1 O3 O6 57.5(6) 2_565 1_555 ?
O1 O3 O6 147.6(9) 2_565 2_564 ?
O2 O3 O4 144.9(10) 2_554 2_465 ?
O2 O3 O4 53.4(6) 2_554 2_565 ?
O2 O3 O5 92.2(8) 2_554 1_555 ?
O2 O3 O5 101.6(9) 2_554 2_555 ?
O2 O3 O6 112.1(7) 2_554 1_555 ?
O2 O3 O6 70.3(7) 2_554 2_564 ?
O4 O3 O4 159.8(12) 2_465 2_565 ?
O4 O3 O5 61.2(8) 2_465 1_555 ?
O4 O3 O5 59.7(7) 2_465 2_555 ?
O4 O3 O6 102.9(9) 2_465 1_555 ?
O4 O3 O6 112.5(10) 2_465 2_564 ?
O4 O3 O5 121.7(10) 2_565 1_555 ?
O4 O3 O5 136.2(10) 2_565 2_555 ?
O4 O3 O6 60.8(7) 2_565 1_555 ?
O4 O3 O6 59.3(7) 2_565 2_564 ?
O5 O3 O5 90.8(8) 1_555 2_555 ?
O5 O3 O6 138.3(9) 1_555 1_555 ?
O5 O3 O6 65.4(8) 1_555 2_564 ?
O5 O3 O6 115.1(8) 2_555 1_555 ?
O5 O3 O6 153.9(10) 2_555 2_564 ?
O6 O3 O6 90.7(8) 1_555 2_564 ?
Cu1 O4 Cu1 81.1(8) 1_555 2_574 ?
Cu1 O4 Cu2 156.9(10) 1_555 1_654 ?
Cu1 O4 Cu2 101.8(10) 1_555 2_664 ?
Cu1 O4 Nb1 90.8(10) 1_555 1_665 ?
Cu1 O4 Nb2 87.2(8) 1_555 2_564 ?
Cu1 O4 O1 163.9(10) 1_555 2_664 ?
Cu1 O4 O2 124.5(9) 1_555 1_554 ?
Cu1 O4 O2 60.6(8) 1_555 1_564 ?
Cu1 O4 O3 121.2(12) 1_555 2_664 ?
Cu1 O4 O5 60.4(8) 1_555 1_665 ?
Cu1 O4 O5 122.5(11) 1_555 2_664 ?
Cu1 O4 O6 101.6(9) 1_555 1_554 ?
Cu1 O4 O6 69.7(7) 1_555 2_564 ?
Cu1 O4 Cu2 75.8(7) 2_574 1_654 ?
Cu1 O4 Cu2 176.7(11) 2_574 2_664 ?
Cu1 O4 Nb1 74.0(8) 2_574 1_665 ?
Cu1 O4 Nb2 72.8(7) 2_574 2_564 ?
Cu1 O4 O1 115.0(8) 2_574 2_664 ?
Cu1 O4 O2 100.1(7) 2_574 1_554 ?
Cu1 O4 O2 120.3(8) 2_574 2_564 ?
Cu1 O4 O3 60.2(7) 2_574 2_564 ?
Cu1 O4 O3 109.4(10) 2_574 2_664 ?
Cu1 O4 O5 98.4(8) 2_574 1_665 ?
Cu1 O4 O5 53.1(7) 2_574 2_664 ?
Cu1 O4 O6 114.1(8) 2_574 2_564 ?
Cu2 O4 Cu2 101.4(9) 1_654 2_664 ?
Cu2 O4 Nb1 83.9(6) 1_654 1_665 ?
Cu2 O4 Nb2 85.0(7) 1_654 2_564 ?
Cu2 O4 O2 60.1(6) 1_654 1_554 ?
Cu2 O4 O2 100.3(7) 1_654 1_564 ?
Cu2 O4 O2 164.0(9) 1_654 2_564 ?
Cu2 O4 O3 120.3(9) 1_654 2_564 ?
Cu2 O4 O3 68.7(7) 1_654 2_664 ?
Cu2 O4 O5 123.9(8) 1_654 1_665 ?
Cu2 O4 O6 59.2(7) 1_654 1_554 ?
Cu2 O4 O6 119.2(9) 1_654 2_564 ?
Cu2 O4 Nb1 104.2(8) 2_664 1_665 ?
Cu2 O4 Nb2 108.9(9) 2_664 2_564 ?
Cu2 O4 O1 62.1(7) 2_664 2_664 ?
Cu2 O4 O2 79.7(8) 2_664 1_554 ?
Cu2 O4 O2 141.9(9) 2_664 1_564 ?
Cu2 O4 O2 62.6(8) 2_664 2_564 ?
Cu2 O4 O3 123.1(10) 2_664 2_564 ?
Cu2 O4 O3 67.8(8) 2_664 2_664 ?
Cu2 O4 O5 81.7(7) 2_664 1_665 ?
Cu2 O4 O5 123.6(10) 2_664 2_664 ?
Cu2 O4 O6 140.2(11) 2_664 1_554 ?
Cu2 O4 O6 68.7(8) 2_664 2_564 ?
Nb1 O4 Nb2 146.6(7) 1_665 2_564 ?
Nb1 O4 O1 92.5(6) 1_665 2_664 ?
Nb1 O4 O2 143.5(7) 1_665 1_554 ?
Nb1 O4 O2 47.9(6) 1_665 1_564 ?
Nb1 O4 O2 99.7(8) 1_665 2_564 ?
Nb1 O4 O3 116.4(9) 1_665 2_564 ?
Nb1 O4 O5 48.3(6) 1_665 2_664 ?
Nb1 O4 O6 107.2(8) 1_665 1_554 ?
Nb1 O4 O6 156.5(9) 1_665 2_564 ?
Nb2 O4 O1 98.5(7) 2_564 2_664 ?
Nb2 O4 O2 103.9(7) 2_564 1_564 ?
Nb2 O4 O2 99.6(8) 2_564 2_564 ?
Nb2 O4 O3 46.3(7) 2_564 2_564 ?
Nb2 O4 O3 151.6(10) 2_564 2_664 ?
Nb2 O4 O5 147.6(9) 2_564 1_665 ?
Nb2 O4 O5 106.6(9) 2_564 2_664 ?
Nb2 O4 O6 48.9(7) 2_564 2_564 ?
O1 O4 O2 56.6(6) 2_664 1_554 ?
O1 O4 O2 131.2(7) 2_664 1_564 ?
O1 O4 O2 124.7(8) 2_664 2_564 ?
O1 O4 O3 144.8(9) 2_664 2_564 ?
O1 O4 O3 54.1(6) 2_664 2_664 ?
O1 O4 O5 113.2(7) 2_664 1_665 ?
O1 O4 O5 70.4(6) 2_664 2_664 ?
O1 O4 O6 92.5(7) 2_664 1_554 ?
O1 O4 O6 102.8(8) 2_664 2_564 ?
O2 O4 O2 138.5(7) 1_554 1_564 ?
O2 O4 O2 113.6(8) 1_554 2_564 ?
O2 O4 O3 88.9(7) 1_554 2_564 ?
O2 O4 O3 110.7(9) 1_554 2_664 ?
O2 O4 O5 161.4(8) 1_554 1_665 ?
O2 O4 O5 98.8(7) 1_554 2_664 ?
O2 O4 O6 60.6(6) 1_554 1_554 ?
O2 O4 O6 59.2(7) 1_554 2_564 ?
O2 O4 O2 93.5(8) 1_564 2_564 ?
O2 O4 O3 69.2(7) 1_564 2_564 ?
O2 O4 O3 91.8(8) 1_564 2_664 ?
O2 O4 O5 60.1(6) 1_564 1_665 ?
O2 O4 O5 61.9(7) 1_564 2_664 ?
O2 O4 O6 77.9(7) 1_564 1_554 ?
O2 O4 O6 124.6(8) 1_564 2_564 ?
O2 O4 O3 72.3(8) 2_564 2_564 ?
O2 O4 O3 102.9(9) 2_564 2_664 ?
O2 O4 O5 57.1(6) 2_564 1_665 ?
O2 O4 O5 147.4(10) 2_564 2_664 ?
O2 O4 O6 132.8(9) 2_564 1_554 ?
O2 O4 O6 56.9(6) 2_564 2_564 ?
O3 O4 O3 159.8(12) 2_564 2_664 ?
O3 O4 O5 101.9(9) 2_564 1_665 ?
O3 O4 O5 113.2(10) 2_564 2_664 ?
O3 O4 O6 61.1(8) 2_564 1_554 ?
O3 O4 O6 57.9(7) 2_564 2_564 ?
O3 O4 O5 60.9(7) 2_664 1_665 ?
O3 O4 O5 60.2(8) 2_664 2_664 ?
O3 O4 O6 123.5(10) 2_664 1_554 ?
O3 O4 O6 136.5(11) 2_664 2_564 ?
O5 O4 O5 90.9(8) 1_665 2_664 ?
O5 O4 O6 138.0(9) 1_665 1_554 ?
O5 O4 O6 114.0(8) 1_665 2_564 ?
O5 O4 O6 66.2(8) 2_664 1_554 ?
O5 O4 O6 154.4(10) 2_664 2_564 ?
O6 O4 O6 90.1(8) 1_554 2_564 ?
Cu1 O5 Cu1 152.3(14) 1_445 1_545 ?
Cu1 O5 Cu2 75.2(8) 1_445 2_554 ?
Cu1 O5 Cu2 103.7(10) 1_445 2_564 ?
Cu1 O5 Nb1 89.7(11) 1_445 1_555 ?
Cu1 O5 Nb1 83.6(9) 1_445 2_555 ?
Cu1 O5 O1 97.4(9) 1_445 1_545 ?
Cu1 O5 O1 118.9(9) 1_445 1_555 ?
Cu1 O5 O1 120.3(11) 1_445 2_564 ?
Cu1 O5 O2 58.9(9) 1_445 1_454 ?
Cu1 O5 O3 123.5(11) 1_445 1_555 ?
Cu1 O5 O3 116.5(12) 1_445 2_554 ?
Cu1 O5 O4 57.1(8) 1_445 1_445 ?
Cu1 O5 O4 70.2(9) 1_445 2_465 ?
Cu1 O5 O6 167.5(12) 1_445 2_564 ?
Cu1 O5 Cu2 77.2(8) 1_545 2_554 ?
Cu1 O5 Cu2 103.9(10) 1_545 2_564 ?
Cu1 O5 Nb1 79.2(10) 1_545 1_555 ?
Cu1 O5 Nb1 90.5(10) 1_545 2_555 ?
Cu1 O5 O1 61.0(7) 1_545 1_545 ?
Cu1 O5 O1 86.6(7) 1_545 1_555 ?
Cu1 O5 O1 68.6(8) 1_545 2_564 ?
Cu1 O5 O2 123.3(11) 1_545 1_454 ?
Cu1 O5 O2 120.2(11) 1_545 2_454 ?
Cu1 O5 O3 63.5(8) 1_545 1_555 ?
Cu1 O5 O4 98.8(10) 1_545 1_445 ?
Cu1 O5 O4 122.0(11) 1_545 2_465 ?
Cu1 O5 O6 166.5(12) 1_545 2_464 ?
Cu2 O5 Cu2 178.7(8) 2_554 2_564 ?
Cu2 O5 Nb1 71.3(6) 2_554 1_555 ?
Cu2 O5 Nb1 72.9(5) 2_554 2_555 ?
Cu2 O5 O1 148.8(6) 2_554 1_555 ?
Cu2 O5 O1 111.7(7) 2_554 2_564 ?
Cu2 O5 O2 97.2(7) 2_554 1_454 ?
Cu2 O5 O2 56.0(6) 2_554 2_454 ?
Cu2 O5 O3 99.1(6) 2_554 1_555 ?
Cu2 O5 O3 53.9(6) 2_554 2_554 ?
Cu2 O5 O4 108.8(7) 2_554 2_465 ?
Cu2 O5 O6 116.2(7) 2_554 2_464 ?
Cu2 O5 O6 117.3(7) 2_554 2_564 ?
Cu2 O5 Nb1 109.5(8) 2_564 1_555 ?
Cu2 O5 Nb1 106.3(7) 2_564 2_555 ?
Cu2 O5 O1 141.5(8) 2_564 1_545 ?
Cu2 O5 O1 69.4(7) 2_564 2_564 ?
Cu2 O5 O2 82.8(8) 2_564 1_454 ?
Cu2 O5 O2 122.7(9) 2_564 2_454 ?
Cu2 O5 O3 80.9(8) 2_564 1_555 ?
Cu2 O5 O3 127.4(9) 2_564 2_554 ?
Cu2 O5 O4 141.2(8) 2_564 1_445 ?
Cu2 O5 O4 70.1(8) 2_564 2_465 ?
Cu2 O5 O6 62.7(7) 2_564 2_464 ?
Cu2 O5 O6 63.8(8) 2_564 2_564 ?
Nb1 O5 Nb1 144.1(6) 1_555 2_555 ?
Nb1 O5 O1 102.2(7) 1_555 1_545 ?
Nb1 O5 O1 131.9(7) 1_555 1_555 ?
Nb1 O5 O1 46.0(6) 1_555 2_564 ?
Nb1 O5 O2 47.0(7) 1_555 1_454 ?
Nb1 O5 O2 112.9(9) 1_555 2_454 ?
Nb1 O5 O3 142.7(9) 1_555 1_555 ?
Nb1 O5 O4 158.6(9) 1_555 2_465 ?
Nb1 O5 O6 103.5(8) 1_555 2_464 ?
Nb1 O5 O6 93.5(8) 1_555 2_564 ?
Nb1 O5 O1 80.9(5) 2_555 1_555 ?
Nb1 O5 O1 156.1(8) 2_555 2_564 ?
Nb1 O5 O2 142.4(9) 2_555 1_454 ?
Nb1 O5 O3 110.4(8) 2_555 2_554 ?
Nb1 O5 O4 104.4(7) 2_555 1_445 ?
Nb1 O5 O6 94.4(7) 2_555 2_464 ?
Nb1 O5 O6 100.6(8) 2_555 2_564 ?
O1 O5 O1 110.4(5) 1_545 1_555 ?
O1 O5 O1 125.1(8) 1_545 2_564 ?
O1 O5 O2 135.6(9) 1_545 1_454 ?
O1 O5 O2 59.3(7) 1_545 2_454 ?
O1 O5 O3 60.7(6) 1_545 1_555 ?
O1 O5 O3 66.4(7) 1_545 2_554 ?
O1 O5 O4 77.2(7) 1_545 1_445 ?
O1 O5 O4 88.0(7) 1_545 2_465 ?
O1 O5 O6 129.9(8) 1_545 2_464 ?
O1 O5 O6 93.7(7) 1_545 2_564 ?
O1 O5 O1 86.1(6) 1_555 2_564 ?
O1 O5 O2 114.0(8) 1_555 1_454 ?
O1 O5 O2 113.9(7) 1_555 2_454 ?
O1 O5 O3 49.7(5) 1_555 1_555 ?
O1 O5 O3 124.4(7) 1_555 2_554 ?
O1 O5 O4 172.3(7) 1_555 1_445 ?
O1 O5 O4 58.3(6) 1_555 2_465 ?
O1 O5 O6 81.8(6) 1_555 2_464 ?
O1 O5 O6 51.1(6) 1_555 2_564 ?
O1 O5 O2 61.5(7) 2_564 1_454 ?
O1 O5 O2 157.6(10) 2_564 2_454 ?
O1 O5 O3 114.0(9) 2_564 1_555 ?
O1 O5 O3 61.6(6) 2_564 2_554 ?
O1 O5 O4 90.8(7) 2_564 1_445 ?
O1 O5 O4 139.5(10) 2_564 2_465 ?
O1 O5 O6 103.6(9) 2_564 2_464 ?
O1 O5 O6 55.9(7) 2_564 2_564 ?
O2 O5 O2 99.4(9) 1_454 2_454 ?
O2 O5 O3 163.5(10) 1_454 1_555 ?
O2 O5 O3 90.0(9) 1_454 2_554 ?
O2 O5 O4 58.4(6) 1_454 1_445 ?
O2 O5 O4 113.3(9) 1_454 2_465 ?
O2 O5 O6 56.8(7) 1_454 2_464 ?
O2 O5 O6 115.7(10) 1_454 2_564 ?
O2 O5 O3 87.6(8) 2_454 1_555 ?
O2 O5 O3 110.0(10) 2_454 2_554 ?
O2 O5 O4 68.1(7) 2_454 1_445 ?
O2 O5 O4 56.4(7) 2_454 2_465 ?
O2 O5 O6 71.2(7) 2_454 2_464 ?
O2 O5 O6 144.8(10) 2_454 2_564 ?
O3 O5 O3 101.7(8) 1_555 2_554 ?
O3 O5 O4 137.8(9) 1_555 1_445 ?
O3 O5 O4 58.6(7) 1_555 2_465 ?
O3 O5 O6 112.7(9) 1_555 2_464 ?
O3 O5 O6 58.1(7) 1_555 2_564 ?
O3 O5 O4 59.4(7) 2_554 1_445 ?
O3 O5 O4 153.8(10) 2_554 2_465 ?
O3 O5 O6 145.6(10) 2_554 2_464 ?
O3 O5 O6 73.3(7) 2_554 2_564 ?
O4 O5 O4 121.9(8) 1_445 2_465 ?
O4 O5 O6 92.1(7) 1_445 2_464 ?
O4 O5 O6 131.7(9) 1_445 2_564 ?
O4 O5 O6 56.5(7) 2_465 2_464 ?
O4 O5 O6 104.7(9) 2_465 2_564 ?
O6 O5 O6 126.5(10) 2_464 2_564 ?
Cu1 O6 Cu1 173.5(8) 2_565 2_575 ?
Cu1 O6 Cu2 80.2(7) 2_565 1_555 ?
Cu1 O6 Cu2 75.3(7) 2_565 1_655 ?
Cu1 O6 Nb2 74.7(6) 2_565 1_555 ?
Cu1 O6 Nb2 70.8(7) 2_565 2_565 ?
Cu1 O6 O1 98.3(7) 2_565 1_555 ?
Cu1 O6 O1 59.3(6) 2_565 2_565 ?
Cu1 O6 O2 148.1(6) 2_565 1_565 ?
Cu1 O6 O2 109.9(8) 2_565 2_564 ?
Cu1 O6 O3 111.2(7) 2_565 2_565 ?
Cu1 O6 O4 98.8(7) 2_565 1_556 ?
Cu1 O6 O4 52.3(6) 2_565 2_565 ?
Cu1 O6 O5 119.3(8) 2_565 2_565 ?
Cu1 O6 O5 114.2(7) 2_565 2_665 ?
Cu1 O6 Cu2 105.8(10) 2_575 1_555 ?
Cu1 O6 Cu2 98.7(9) 2_575 1_655 ?
Cu1 O6 Nb2 102.4(8) 2_575 1_555 ?
Cu1 O6 Nb2 112.2(9) 2_575 2_565 ?
Cu1 O6 O1 82.9(8) 2_575 1_555 ?
Cu1 O6 O1 126.9(9) 2_575 2_565 ?
Cu1 O6 O2 140.0(9) 2_575 1_555 ?
Cu1 O6 O2 65.0(8) 2_575 2_564 ?
Cu1 O6 O3 141.4(9) 2_575 1_555 ?
Cu1 O6 O3 73.9(9) 2_575 2_565 ?
Cu1 O6 O4 80.1(8) 2_575 1_556 ?
Cu1 O6 O4 121.4(9) 2_575 2_565 ?
Cu1 O6 O5 66.8(9) 2_575 2_565 ?
Cu1 O6 O5 59.7(9) 2_575 2_665 ?
Cu2 O6 Cu2 155.5(8) 1_555 1_655 ?
Cu2 O6 Nb2 90.6(8) 1_555 1_555 ?
Cu2 O6 Nb2 79.8(8) 1_555 2_565 ?
Cu2 O6 O1 60.0(7) 1_555 1_555 ?
Cu2 O6 O2 99.1(8) 1_555 1_555 ?
Cu2 O6 O2 116.4(7) 1_555 1_565 ?
Cu2 O6 O2 121.6(9) 1_555 2_564 ?
Cu2 O6 O3 59.0(6) 1_555 1_555 ?
Cu2 O6 O3 67.8(7) 1_555 2_565 ?
Cu2 O6 O4 122.9(9) 1_555 1_556 ?
Cu2 O6 O4 120.2(9) 1_555 2_565 ?
Cu2 O6 O5 165.5(9) 1_555 2_665 ?
Cu2 O6 Nb2 84.0(7) 1_655 1_555 ?
Cu2 O6 Nb2 91.1(8) 1_655 2_565 ?
Cu2 O6 O1 124.5(8) 1_655 1_555 ?
Cu2 O6 O1 120.5(8) 1_655 2_565 ?
Cu2 O6 O2 60.5(7) 1_655 1_555 ?
Cu2 O6 O2 85.0(6) 1_655 1_565 ?
Cu2 O6 O2 69.1(7) 1_655 2_564 ?
Cu2 O6 O3 101.1(8) 1_655 1_555 ?
Cu2 O6 O3 120.6(9) 1_655 2_565 ?
Cu2 O6 O4 61.1(7) 1_655 1_556 ?
Cu2 O6 O5 165.4(9) 1_655 2_565 ?
Nb2 O6 Nb2 145.4(8) 1_555 2_565 ?
Nb2 O6 O1 115.1(8) 1_555 2_565 ?
Nb2 O6 O2 108.1(8) 1_555 1_555 ?
Nb2 O6 O2 128.4(8) 1_555 1_565 ?
Nb2 O6 O3 47.9(6) 1_555 1_555 ?
Nb2 O6 O3 155.3(9) 1_555 2_565 ?
Nb2 O6 O4 144.8(9) 1_555 1_556 ?
Nb2 O6 O4 47.6(7) 1_555 2_565 ?
Nb2 O6 O5 99.4(8) 1_555 2_565 ?
Nb2 O6 O5 93.3(8) 1_555 2_665 ?
Nb2 O6 O1 139.8(9) 2_565 1_555 ?
Nb2 O6 O2 85.0(7) 2_565 1_565 ?
Nb2 O6 O2 158.6(11) 2_565 2_564 ?
Nb2 O6 O3 100.3(8) 2_565 1_555 ?
Nb2 O6 O3 45.4(7) 2_565 2_565 ?
Nb2 O6 O4 47.9(7) 2_565 1_556 ?
Nb2 O6 O4 109.9(9) 2_565 2_565 ?
Nb2 O6 O5 93.9(9) 2_565 2_565 ?
Nb2 O6 O5 104.2(9) 2_565 2_665 ?
O1 O6 O1 99.7(8) 1_555 2_565 ?
O1 O6 O2 137.0(9) 1_555 1_555 ?
O1 O6 O2 113.5(7) 1_555 1_565 ?
O1 O6 O2 61.6(7) 1_555 2_564 ?
O1 O6 O3 58.5(6) 1_555 1_555 ?
O1 O6 O3 113.2(9) 1_555 2_565 ?
O1 O6 O4 162.9(9) 1_555 1_556 ?
O1 O6 O4 90.1(8) 1_555 2_565 ?
O1 O6 O5 56.8(7) 1_555 2_565 ?
O1 O6 O5 115.2(8) 1_555 2_665 ?
O1 O6 O2 60.0(6) 2_565 1_555 ?
O1 O6 O2 113.9(7) 2_565 1_565 ?
O1 O6 O2 158.3(10) 2_565 2_564 ?
O1 O6 O3 67.9(7) 2_565 1_555 ?
O1 O6 O3 56.2(6) 2_565 2_565 ?
O1 O6 O4 88.7(8) 2_565 1_556 ?
O1 O6 O4 111.6(9) 2_565 2_565 ?
O1 O6 O5 71.0(6) 2_565 2_565 ?
O1 O6 O5 145.0(9) 2_565 2_665 ?
O2 O6 O2 109.5(6) 1_555 1_565 ?
O2 O6 O2 125.2(9) 1_555 2_564 ?
O2 O6 O3 78.5(7) 1_555 1_555 ?
O2 O6 O3 87.7(7) 1_555 2_565 ?
O2 O6 O4 60.1(6) 1_555 1_556 ?
O2 O6 O4 67.5(7) 1_555 2_565 ?
O2 O6 O5 130.3(9) 1_555 2_565 ?
O2 O6 O5 92.9(7) 1_555 2_665 ?
O2 O6 O2 85.2(7) 1_565 2_564 ?
O2 O6 O3 171.8(7) 1_565 1_555 ?
O2 O6 O3 58.4(6) 1_565 2_565 ?
O2 O6 O4 49.4(5) 1_565 1_556 ?
O2 O6 O4 123.0(7) 1_565 2_565 ?
O2 O6 O5 81.9(7) 1_565 2_565 ?
O2 O6 O5 51.1(6) 1_565 2_665 ?
O2 O6 O3 91.8(8) 2_564 1_555 ?
O2 O6 O3 138.8(10) 2_564 2_565 ?
O2 O6 O4 112.4(9) 2_564 1_556 ?
O2 O6 O4 60.9(7) 2_564 2_565 ?
O2 O6 O5 103.5(9) 2_564 2_565 ?
O2 O6 O5 55.2(7) 2_564 2_665 ?
O3 O6 O3 121.4(8) 1_555 2_565 ?
O3 O6 O4 138.5(9) 1_555 1_556 ?
O3 O6 O4 61.2(7) 1_555 2_565 ?
O3 O6 O5 91.5(7) 1_555 2_565 ?
O3 O6 O5 132.1(9) 1_555 2_665 ?
O3 O6 O4 59.5(8) 2_565 1_556 ?
O3 O6 O4 154.5(10) 2_565 2_565 ?
O3 O6 O5 56.4(7) 2_565 2_565 ?
O3 O6 O5 104.9(9) 2_565 2_665 ?
O4 O6 O4 100.7(8) 1_556 2_565 ?
O4 O6 O5 113.3(9) 1_556 2_565 ?
O4 O6 O5 57.2(7) 1_556 2_665 ?
O4 O6 O5 145.9(10) 2_565 2_565 ?
O4 O6 O5 71.9(7) 2_565 2_665 ?
O5 O6 O5 126.5(10) 2_565 2_665 ?

loop_
_geom_bond_atom_site_label_1
_geom_bond_atom_site_label_2
_geom_bond_distance
_geom_bond_site_symmetry_2
_geom_bond_publ_flag
Cu1 Nb1 3.21(2) 1_565 ?
Cu1 Nb1 3.32(2) 1_665 ?
Cu1 Nb1 3.281(19) 2_665 ?
Cu1 Nb2 3.079(14) 1_555 ?
Cu1 Nb2 3.285(14) 1_565 ?
Cu1 Nb2 3.302(14) 2_564 ?
Cu1 Nb2 3.300(14) 2_574 ?
Cu1 O1 2.97(2) 1_555 ?
Cu1 O1 3.261(19) 2_574 ?
Cu1 O2 2.70(2) 1_564 ?
Cu1 O2 2.01(2) 2_564 ?
Cu1 O3 3.06(2) 1_565 ?
Cu1 O3 2.04(2) 2_564 ?
Cu1 O4 2.64(2) 1_555 ?
Cu1 O4 3.22(2) 2_575 ?
Cu1 O5 2.97(3) 1_565 ?
Cu1 O5 2.74(3) 1_665 ?
Cu1 O6 3.135(14) 2_564 ?
Cu1 O6 2.084(14) 2_574 ?
Cu2 Nb1 3.292(11) 1_556 ?
Cu2 Nb1 3.313(11) 1_566 ?
Cu2 Nb1 3.161(10) 2_555 ?
Cu2 Nb1 3.183(10) 2_565 ?
Cu2 Nb2 3.367(13) 1_455 ?
Cu2 Nb2 3.418(14) 2_465 ?
Cu2 Nb2 3.121(13) 2_565 ?
Cu2 O1 2.816(17) 1_555 ?
Cu2 O1 2.028(16) 2_565 ?
Cu2 O2 2.873(19) 1_455 ?
Cu2 O2 3.198(18) 2_464 ?
Cu2 O3 2.760(18) 1_555 ?
Cu2 O3 3.200(17) 2_565 ?
Cu2 O4 2.879(19) 1_456 ?
Cu2 O4 2.032(17) 2_465 ?
Cu2 O5 3.211(13) 2_555 ?
Cu2 O5 2.000(13) 2_565 ?
Cu2 O6 2.825(20) 1_455 ?
Cu2 O6 2.849(20) 1_555 ?
Nb1 Cu1 3.32(2) 1_445 ?
Nb1 Cu1 3.21(2) 1_545 ?
Nb1 Cu1 3.281(19) 2_464 ?
Nb1 Cu2 3.313(11) 1_544 ?
Nb1 Cu2 3.292(11) 1_554 ?
Nb1 Cu2 3.161(10) 2_554 ?
Nb1 Cu2 3.183(10) 2_564 ?
Nb1 O1 2.019(10) 2_564 ?
Nb1 O2 2.017(15) 1_454 ?
Nb1 O3 1.938(14) 2_554 ?
Nb1 O4 1.975(12) 1_445 ?
Nb1 O5 1.896(15) 1_555 ?
Nb1 O5 2.138(15) 2_554 ?
Nb2 Cu1 3.285(14) 1_545 ?
Nb2 Cu1 3.079(14) 1_555 ?
Nb2 Cu1 3.302(14) 2_565 ?
Nb2 Cu1 3.300(14) 2_575 ?
Nb2 Cu2 3.367(13) 1_655 ?
Nb2 Cu2 3.121(13) 2_564 ?
Nb2 Cu2 3.418(14) 2_664 ?
Nb2 O1 1.885(13) 1_555 ?
Nb2 O2 1.958(15) 2_564 ?
Nb2 O3 2.062(14) 1_555 ?
Nb2 O4 2.108(16) 2_565 ?
Nb2 O6 2.150(16) 1_555 ?
Nb2 O6 1.871(16) 2_564 ?
O1 Cu1 2.97(2) 1_555 ?
O1 Cu1 3.261(19) 2_575 ?
O1 Cu2 2.816(17) 1_555 ?
O1 Cu2 2.028(16) 2_564 ?
O1 Nb1 2.019(10) 2_565 ?
O1 Nb2 1.885(13) 1_555 ?
O1 O2 2.844(20) 2_464 ?
O1 O2 2.863(20) 2_564 ?
O1 O3 2.702(13) 1_555 ?
O1 O3 2.886(13) 1_565 ?
O1 O3 3.124(19) 2_564 ?
O1 O4 3.118(18) 2_465 ?
O1 O5 3.454(15) 1_555 ?
O1 O5 2.880(16) 1_565 ?
O1 O5 2.806(20) 2_565 ?
O1 O6 2.778(19) 1_555 ?
O1 O6 2.845(19) 2_564 ?
O2 Cu1 2.70(2) 1_546 ?
O2 Cu1 2.01(2) 2_565 ?
O2 Cu2 2.873(19) 1_655 ?
O2 Cu2 3.198(18) 2_665 ?
O2 Nb1 2.017(15) 1_656 ?
O2 Nb2 1.958(15) 2_565 ?
O2 O1 2.863(20) 2_565 ?
O2 O1 2.844(20) 2_665 ?
O2 O3 3.16(2) 2_555 ?
O2 O4 2.710(15) 1_546 ?
O2 O4 2.861(15) 1_556 ?
O2 O4 3.17(2) 2_565 ?
O2 O5 2.76(2) 1_656 ?
O2 O5 2.87(2) 2_655 ?
O2 O6 3.490(16) 1_545 ?
O2 O6 2.876(17) 1_555 ?
O2 O6 2.81(2) 2_565 ?
O3 Cu1 3.06(2) 1_545 ?
O3 Cu1 2.04(2) 2_565 ?
O3 Cu2 2.760(18) 1_555 ?
O3 Cu2 3.200(17) 2_564 ?
O3 Nb1 1.938(14) 2_555 ?
O3 Nb2 2.062(14) 1_555 ?
O3 O1 2.886(13) 1_545 ?
O3 O1 2.702(13) 1_555 ?
O3 O1 3.124(19) 2_565 ?
O3 O2 3.16(2) 2_554 ?
O3 O4 2.79(2) 2_465 ?
O3 O4 2.85(2) 2_565 ?
O3 O5 2.83(2) 1_555 ?
O3 O5 2.828(20) 2_555 ?
O3 O6 2.751(16) 1_555 ?
O3 O6 2.89(2) 2_564 ?
O4 Cu1 2.64(2) 1_555 ?
O4 Cu1 3.22(2) 2_574 ?
O4 Cu2 2.879(19) 1_654 ?
O4 Cu2 2.032(17) 2_664 ?
O4 Nb1 1.975(12) 1_665 ?
O4 Nb2 2.108(16) 2_564 ?
O4 O1 3.118(18) 2_664 ?
O4 O2 2.861(15) 1_554 ?
O4 O2 2.710(15) 1_564 ?
O4 O2 3.17(2) 2_564 ?
O4 O3 2.85(2) 2_564 ?
O4 O3 2.79(2) 2_664 ?
O4 O5 2.795(16) 1_665 ?
O4 O5 2.86(2) 2_664 ?
O4 O6 2.84(2) 1_554 ?
O4 O6 2.83(2) 2_564 ?
O5 Cu1 2.74(3) 1_445 ?
O5 Cu1 2.97(3) 1_545 ?
O5 Cu2 3.211(13) 2_554 ?
O5 Cu2 2.000(13) 2_564 ?
O5 Nb1 1.896(15) 1_555 ?
O5 Nb1 2.138(15) 2_555 ?
O5 O1 2.880(16) 1_545 ?
O5 O1 3.454(15) 1_555 ?
O5 O1 2.806(20) 2_564 ?
O5 O2 2.76(2) 1_454 ?
O5 O2 2.87(2) 2_454 ?
O5 O3 2.83(2) 1_555 ?
O5 O3 2.828(20) 2_554 ?
O5 O4 2.795(16) 1_445 ?
O5 O4 2.86(2) 2_465 ?
O5 O6 3.12(2) 2_464 ?
O5 O6 3.10(2) 2_564 ?
O6 Cu1 3.135(14) 2_565 ?
O6 Cu1 2.084(14) 2_575 ?
O6 Cu2 2.849(20) 1_555 ?
O6 Cu2 2.825(20) 1_655 ?
O6 Nb2 2.150(16) 1_555 ?
O6 Nb2 1.871(16) 2_565 ?
O6 O1 2.778(19) 1_555 ?
O6 O1 2.845(19) 2_565 ?
O6 O2 2.876(17) 1_555 ?
O6 O2 3.490(16) 1_565 ?
O6 O2 2.81(2) 2_564 ?
O6 O3 2.751(16) 1_555 ?
O6 O3 2.89(2) 2_565 ?
O6 O4 2.84(2) 1_556 ?
O6 O4 2.83(2) 2_565 ?
O6 O5 3.10(2) 2_565 ?
O6 O5 3.12(2) 2_665 ?

loop_
_geom_contact_atom_site_label_1
_geom_contact_atom_site_label_2
_geom_contact_distance
_geom_contact_site_symmetry_1
_geom_contact_site_symmetry_2
_geom_contact_publ_flag
? ? ? ? ? ?

loop_
_geom_hbond_atom_site_label_D
_geom_hbond_atom_site_label_H
_geom_hbond_atom_site_label_A
_geom_hbond_site_symmetry_D
_geom_hbond_site_symmetry_H
_geom_hbond_site_symmetry_A
_geom_hbond_distance_DH
_geom_hbond_distance_HA
_geom_hbond_distance_DA
_geom_hbond_angle_DHA
_geom_hbond_publ_flag
? ? ? ? ? ? ? ? ? ? ?

loop_
_geom_torsion_atom_site_label_1
_geom_torsion_atom_site_label_2
_geom_torsion_atom_site_label_3
_geom_torsion_atom_site_label_4
_geom_torsion_site_symmetry_1
_geom_torsion_site_symmetry_2
_geom_torsion_site_symmetry_3
_geom_torsion_site_symmetry_4
_geom_torsion
_geom_torsion_publ_flag
? ? ? ? ? ? ? ? ? ?
